data_7059831
loop_
_publ_author_name
'Ghosh, Tanmoy Kumar'
'Jana, Sumanta'
'Jana, Subrata'
'Ghosh, Ashutosh'

_publ_section_title
;
 Tetra- and poly-nuclear Cd(ii) complexes of an N3O4 Schiff base ligand:
 crystal structures, electrical conductivity and photoswitching properties
;
_journal_issue 34
_journal_name_full 'New Journal of Chemistry'
_journal_page_first 14733
_journal_page_last 14743
_journal_paper_doi 10.1039/D0NJ03325A
_journal_volume 44
_journal_year 2020
_chemical_formula_moiety '0.5(C H4 O), C28 H27 Cd2 N3 O8'
_chemical_formula_sum 'C28.5 H29 Cd2 N3 O8.5'
_chemical_formula_weight 774.35
_space_group_crystal_system triclinic
_space_group_IT_number 2
_space_group_name_Hall '-P 1'
_space_group_name_H-M_alt 'P -1'
_atom_sites_solution_hydrogens geom
_audit_creation_date 2020-07-23
_audit_creation_method
;
Olex2 1.2
(compiled 2018.05.29 svn.r3508 for OlexSys, GUI svn.r5506)
;
_audit_update_record
;
2020-07-23 deposited with the CCDC.	2020-07-29 downloaded from the CCDC.
;
_cell_angle_alpha 72.062(3)
_cell_angle_beta 72.882(3)
_cell_angle_gamma 72.850(3)
_cell_formula_units_Z 4
_cell_length_a 10.570(2)
_cell_length_b 17.255(4)
_cell_length_c 17.545(4)
_cell_measurement_reflns_used 20921
_cell_measurement_temperature 296(2)
_cell_measurement_theta_max 26.423
_cell_measurement_theta_min 1.252
_cell_volume 2835.2(11)
_computing_cell_refinement 'Bruker SAINT'
_computing_data_collection 'Bruker APEX2'
_computing_data_reduction 'Bruker SAINT'
_computing_molecular_graphics 'Olex2 (Dolomanov et al., 2009)'
_computing_publication_material 'Olex2 (Dolomanov et al., 2009)'
_computing_structure_refinement 'ShelXL (Sheldrick, 2015)'
_computing_structure_solution 'SHELXT 2014/4 (Sheldrick, 2014)'
_diffrn_ambient_temperature 296.15
_diffrn_measured_fraction_theta_full 0.984
_diffrn_measured_fraction_theta_max 0.919
_diffrn_measurement_device_type 'Bruker APEX-II CCD'
_diffrn_measurement_method '\f and \w scans'
_diffrn_radiation_type MoK\a
_diffrn_radiation_wavelength 0.71073
_diffrn_reflns_av_R_equivalents 0.0386
_diffrn_reflns_av_unetI/netI 0.0630
_diffrn_reflns_Laue_measured_fraction_full 0.984
_diffrn_reflns_Laue_measured_fraction_max 0.919
_diffrn_reflns_limit_h_max 12
_diffrn_reflns_limit_h_min -13
_diffrn_reflns_limit_k_max 21
_diffrn_reflns_limit_k_min -20
_diffrn_reflns_limit_l_max 20
_diffrn_reflns_limit_l_min -21
_diffrn_reflns_number 20921
_diffrn_reflns_point_group_measured_fraction_full 0.984
_diffrn_reflns_point_group_measured_fraction_max 0.919
_diffrn_reflns_theta_full 25.242
_diffrn_reflns_theta_max 26.423
_diffrn_reflns_theta_min 1.252
_exptl_absorpt_coefficient_mu 1.558
_exptl_absorpt_correction_T_max .856
_exptl_absorpt_correction_T_min .566
_exptl_absorpt_correction_type empirical
_exptl_absorpt_process_details SADABS
_exptl_crystal_colour yellow
_exptl_crystal_colour_primary yellow
_exptl_crystal_density_diffrn 1.814
_exptl_crystal_description BLOCK
_exptl_crystal_F_000 1540
_exptl_crystal_size_max 0.39
_exptl_crystal_size_mid 0.31
_exptl_crystal_size_min 0.1
_refine_diff_density_max 0.681
_refine_diff_density_min -0.823
_refine_diff_density_rms 0.108
_refine_ls_extinction_method none
_refine_ls_goodness_of_fit_ref 1.011
_refine_ls_hydrogen_treatment constr
_refine_ls_matrix_type full
_refine_ls_number_parameters 782
_refine_ls_number_reflns 10704
_refine_ls_number_restraints 0
_refine_ls_restrained_S_all 1.011
_refine_ls_R_factor_all 0.0566
_refine_ls_R_factor_gt 0.0396
_refine_ls_shift/su_max 0.002
_refine_ls_shift/su_mean 0.000
_refine_ls_structure_factor_coef Fsqd
_refine_ls_weighting_details 'w=1/[\s^2^(Fo^2^)+(0.0628P)^2^] where P=(Fo^2^+2Fc^2^)/3'
_refine_ls_weighting_scheme calc
_refine_ls_wR_factor_gt 0.1091
_refine_ls_wR_factor_ref 0.1211
_reflns_Friedel_coverage 0.000
_reflns_number_gt 8103
_reflns_number_total 10704
_reflns_threshold_expression 'I > 2\s(I)'
_cod_data_source_file d0nj03325a2.cif
_cod_data_source_block 2
_cod_depositor_comments
;
The following automatic conversions were performed:

data item '_exptl_absorpt_correction_type' value 'EMPIRICAL' was
changed to 'empirical' in accordance with the
/home/data/users/saulius/crontab/automatic-downloads/rss-feeds/RSC/lib/dictionaries/cif_core.dic
dictionary named 'cif_core.dic' version 2.4.2 last updated on
2011-04-26.

Automatic conversion script
Id: cif_fix_values 7556 2019-12-06 15:28:31Z antanas 

 Adding full bibliography for 7059830--7059831.cif.

 Adding full bibliography for 7059830--7059831.cif.
;
_cod_original_cell_volume 2835.2(10)
_cod_original_formula_sum 'C28.50 H29 Cd2 N3 O8.50'
_cod_database_code 7059831
_shelx_shelxl_version_number 2018/3
_shelx_space_group_comment
;
The symmetry employed for this shelxl refinement is uniquely defined
by the following loop, which should always be used as a source of
symmetry information in preference to the above space-group names.
They are only intended as comments.
;
_shelx_estimated_absorpt_t_max 0.860
_shelx_estimated_absorpt_t_min 0.582
_olex2_refinement_description
;
1. Fixed Uiso
 At 1.2 times of:
  All C(H) groups, All C(H,H) groups, All N(H) groups
 At 1.5 times of:
  All C(H,H,H) groups, All O(H) groups
2. Others
 Sof(C10C)=Sof(H4AA)=Sof(H5AA)=Sof(C11C)=Sof(H6AA)=Sof(H7AA)=1-FVAR(1)
 Sof(C10B)=Sof(HK)=Sof(HL)=Sof(C11B)=Sof(HM)=Sof(HN)=FVAR(1)
3.a Ternary CH refined with riding coordinates:
 N2A(H2A), N2B(H2AA)
3.b Secondary CH2 refined with riding coordinates:
 C8A(H8AA,H8AB), C9A(H9AA,H9AB), C10A(H10A,H10B), C11A(H11A,H11B), C8B(HG,HH),
 C9B(HI,HJ), C10B(HK,HL), C11B(HM,HN), C10C(H4AA,H5AA), C11C(H6AA,H7AA)
3.c Aromatic/amide H refined with riding coordinates:
 C3A(H3A), C4A(H4A), C5A(H5A), C7A(H7A), C12A(H12A), C14A(H14A), C15A(H15A),
 C16A(H16A), C23A(H23A), C24A(H24A), C25A(H25A), C27A(H27A), C3B(HC), C4B(HD),
 C5B(HE), C7B(HF), C12B(HO), C14B(HP), C15B(HQ), C16B(HR), C23B(HY), C24B(HZ),
 C25B(H0AA), C27B(H1AA)
3.d Idealised Me refined as rotating group:
 C29(H,HA,HB), C19A(H19A,H19B,H19C), C20A(H20A,H20B,H20C), C19B(HS,HT,HU),
 C20B(HV,HW,HX)
3.e Idealised tetrahedral OH refined as rotating group:
 O9(H3AA)
;
_olex2_submission_special_instructions 'No special instructions were received'

loop_
_space_group_symop_operation_xyz
'x, y, z'
'-x, -y, -z'

loop_
_atom_site_label
_atom_site_type_symbol
_atom_site_fract_x
_atom_site_fract_y
_atom_site_fract_z
_atom_site_U_iso_or_equiv
_atom_site_adp_type
_atom_site_occupancy
_atom_site_site_symmetry_order
_atom_site_calc_flag
_atom_site_refinement_flags_posn
_atom_site_refinement_flags_adp
_atom_site_refinement_flags_occupancy
_atom_site_disorder_assembly
_atom_site_disorder_group
C29 C 0.9474(8) 0.0417(5) 0.6057(5) 0.092(2) Uani 1 1 d . . . . .
H H 0.851143 0.060299 0.609825 0.138 Uiso 1 1 calc GR . . . .
HA H 0.968474 -0.016098 0.634059 0.138 Uiso 1 1 calc GR . . . .
HB H 0.993585 0.048371 0.548886 0.138 Uiso 1 1 calc GR . . . .
C1A C 0.3725(5) 0.4105(3) 1.0820(3) 0.0421(12) Uani 1 1 d . . . . .
C2A C 0.4236(5) 0.3668(3) 1.1543(3) 0.0479(13) Uani 1 1 d . . . . .
C3A C 0.4435(6) 0.4103(4) 1.2022(4) 0.0631(16) Uani 1 1 d . . . . .
H3A H 0.476061 0.381328 1.249341 0.076 Uiso 1 1 calc R . . . .
C4A C 0.4154(7) 0.4972(4) 1.1804(4) 0.0728(19) Uani 1 1 d . . . . .
H4A H 0.430678 0.525698 1.212786 0.087 Uiso 1 1 calc R . . . .
C5A C 0.3658(6) 0.5410(4) 1.1125(4) 0.0607(16) Uani 1 1 d . . . . .
H5A H 0.347822 0.599095 1.098649 0.073 Uiso 1 1 calc R . . . .
C6A C 0.3416(5) 0.4985(3) 1.0628(4) 0.0499(13) Uani 1 1 d . . . . .
C7A C 0.2841(6) 0.5512(4) 0.9937(4) 0.0586(16) Uani 1 1 d . . . . .
H7A H 0.272625 0.608544 0.985275 0.070 Uiso 1 1 calc R . . . .
C8A C 0.1832(8) 0.5917(4) 0.8812(4) 0.080(2) Uani 1 1 d . . . . .
H8AA H 0.238616 0.588878 0.826687 0.096 Uiso 1 1 calc R . . . .
H8AB H 0.173906 0.646565 0.888819 0.096 Uiso 1 1 calc R . . . .
C9A C 0.0445(8) 0.5772(5) 0.8897(4) 0.087(2) Uani 1 1 d . . . . .
H9AA H -0.014681 0.590128 0.940282 0.104 Uiso 1 1 calc R . . . .
H9AB H 0.005929 0.615384 0.844427 0.104 Uiso 1 1 calc R . . . .
C10A C 0.0457(7) 0.4795(5) 0.8121(4) 0.085(2) Uani 1 1 d . . . . .
H10A H -0.024501 0.523192 0.789114 0.102 Uiso 1 1 calc R . . . .
H10B H 0.024143 0.426120 0.820648 0.102 Uiso 1 1 calc R . . . .
C11A C 0.1817(6) 0.4823(4) 0.7523(4) 0.0667(17) Uani 1 1 d . . . . .
H11A H 0.178673 0.473858 0.700776 0.080 Uiso 1 1 calc R . . . .
H11B H 0.201356 0.536651 0.741402 0.080 Uiso 1 1 calc R . . . .
C12A C 0.3691(6) 0.3695(3) 0.7398(3) 0.0505(13) Uani 1 1 d . . . . .
H12A H 0.356641 0.384324 0.686372 0.061 Uiso 1 1 calc R . . . .
C13A C 0.4748(5) 0.2969(3) 0.7589(3) 0.0469(13) Uani 1 1 d . . . . .
C14A C 0.5433(6) 0.2577(4) 0.6938(4) 0.0596(16) Uani 1 1 d . . . . .
H14A H 0.526294 0.283452 0.641735 0.072 Uiso 1 1 calc R . . . .
C15A C 0.6338(6) 0.1830(4) 0.7060(4) 0.0661(17) Uani 1 1 d . . . . .
H15A H 0.681794 0.159085 0.662021 0.079 Uiso 1 1 calc R . . . .
C16A C 0.6541(6) 0.1427(4) 0.7846(4) 0.0588(15) Uani 1 1 d . . . . .
H16A H 0.712099 0.090197 0.794026 0.071 Uiso 1 1 calc R . . . .
C17A C 0.5884(5) 0.1806(3) 0.8483(3) 0.0495(13) Uani 1 1 d . . . . .
C18A C 0.5026(5) 0.2613(3) 0.8371(3) 0.0455(13) Uani 1 1 d . . . . .
C19A C 0.5182(6) 0.2349(4) 1.2344(3) 0.0567(14) Uani 1 1 d . . . . .
H19A H 0.599916 0.253078 1.225795 0.085 Uiso 1 1 calc GR . . . .
H19B H 0.540431 0.176610 1.235199 0.085 Uiso 1 1 calc GR . . . .
H19C H 0.459543 0.243494 1.285920 0.085 Uiso 1 1 calc GR . . . .
C20A C 0.6660(8) 0.0574(4) 0.9490(4) 0.089(2) Uani 1 1 d . . . . .
H20A H 0.622380 0.026088 0.931952 0.134 Uiso 1 1 calc GR . . . .
H20B H 0.657734 0.038714 1.007427 0.134 Uiso 1 1 calc GR . . . .
H20C H 0.760376 0.048958 0.921742 0.134 Uiso 1 1 calc GR . . . .
C21A C 0.1882(5) 0.2224(3) 1.0441(3) 0.0415(12) Uani 1 1 d . . . . .
C22A C 0.0781(5) 0.1736(3) 1.0832(3) 0.0377(11) Uani 1 1 d . . . . .
C23A C 0.0926(5) 0.1036(3) 1.1489(3) 0.0483(13) Uani 1 1 d . . . . .
H23A H 0.172251 0.085614 1.167953 0.058 Uiso 1 1 calc R . . . .
C24A C -0.0096(5) 0.0611(3) 1.1856(4) 0.0547(14) Uani 1 1 d . . . . .
H24A H 0.000882 0.014935 1.229743 0.066 Uiso 1 1 calc R . . . .
C25A C -0.1281(5) 0.0868(3) 1.1573(4) 0.0521(14) Uani 1 1 d . . . . .
H25A H -0.196916 0.057718 1.182308 0.062 Uiso 1 1 calc R . . . .
C26A C -0.1442(4) 0.1553(3) 1.0921(3) 0.0374(11) Uani 1 1 d . . . . .
C27A C -0.0414(4) 0.1989(3) 1.0557(3) 0.0367(11) Uani 1 1 d . . . . .
H27A H -0.052924 0.245693 1.012259 0.044 Uiso 1 1 calc R . . . .
C28A C -0.2738(5) 0.1847(3) 1.0632(3) 0.0403(11) Uani 1 1 d . . . . .
C1B C 0.4515(5) 0.0875(3) 0.6405(4) 0.0483(13) Uani 1 1 d . . . . .
C2B C 0.5575(5) 0.0438(4) 0.5875(4) 0.0577(15) Uani 1 1 d . . . . .
C3B C 0.6483(6) -0.0263(4) 0.6193(5) 0.073(2) Uani 1 1 d . . . . .
HC H 0.717511 -0.054527 0.584030 0.088 Uiso 1 1 calc R . . . .
C4B C 0.6366(8) -0.0549(4) 0.7038(6) 0.083(2) Uani 1 1 d . . . . .
HD H 0.699857 -0.101094 0.724515 0.099 Uiso 1 1 calc R . . . .
C5B C 0.5349(7) -0.0163(4) 0.7558(5) 0.0724(19) Uani 1 1 d . . . . .
HE H 0.526891 -0.037417 0.812149 0.087 Uiso 1 1 calc R . . . .
C6B C 0.4388(6) 0.0564(3) 0.7259(4) 0.0554(15) Uani 1 1 d . . . . .
C7B C 0.3329(7) 0.0922(4) 0.7850(4) 0.0615(16) Uani 1 1 d . . . . .
HF H 0.333866 0.064863 0.839561 0.074 Uiso 1 1 calc R . . . .
C8B C 0.1295(8) 0.1749(5) 0.8450(4) 0.082(2) Uani 1 1 d . . . . .
HG H 0.114316 0.233056 0.845369 0.098 Uiso 1 1 calc R . . . .
HH H 0.155503 0.140196 0.895566 0.098 Uiso 1 1 calc R . . . .
C9B C -0.0006(8) 0.1572(6) 0.8381(5) 0.098(3) Uani 1 1 d . . . . .
HI H 0.012130 0.097551 0.845273 0.117 Uiso 1 1 calc R . . . .
HJ H -0.075221 0.174115 0.881710 0.117 Uiso 1 1 calc R . . . .
C10B C -0.1456(12) 0.2800(9) 0.7433(12) 0.076(5) Uani 0.65(2) 1 d . . P A 1
HK H -0.169011 0.287032 0.691748 0.091 Uiso 0.65(2) 1 calc R . P A 1
HL H -0.226390 0.275515 0.787029 0.091 Uiso 0.65(2) 1 calc R . P A 1
C11B C -0.0959(13) 0.3531(7) 0.7400(10) 0.080(5) Uani 0.65(2) 1 d . . P A 1
HM H -0.167262 0.403511 0.733920 0.096 Uiso 0.65(2) 1 calc R . P A 1
HN H -0.067138 0.345055 0.790116 0.096 Uiso 0.65(2) 1 calc R . P A 1
C12B C 0.0207(7) 0.4339(4) 0.6269(4) 0.078(2) Uani 1 1 d . . . . .
HO H -0.058304 0.474689 0.636758 0.094 Uiso 1 1 calc R . . . .
C13B C 0.1310(6) 0.4626(4) 0.5649(4) 0.0577(15) Uani 1 1 d . . . . .
C14B C 0.1107(8) 0.5508(4) 0.5334(5) 0.084(2) Uani 1 1 d . . . . .
HP H 0.029314 0.585060 0.553736 0.100 Uiso 1 1 calc R . . . .
C15B C 0.2068(10) 0.5858(4) 0.4748(5) 0.096(3) Uani 1 1 d . . . . .
HQ H 0.192315 0.643703 0.456472 0.115 Uiso 1 1 calc R . . . .
C16B C 0.3258(8) 0.5365(4) 0.4423(5) 0.086(2) Uani 1 1 d . . . . .
HR H 0.391324 0.560403 0.400841 0.104 Uiso 1 1 calc R . . . .
C17B C 0.3469(7) 0.4510(4) 0.4719(4) 0.0635(17) Uani 1 1 d . . . . .
C18B C 0.2546(5) 0.4109(3) 0.5367(3) 0.0471(13) Uani 1 1 d . . . . .
C19B C 0.6687(6) 0.0405(5) 0.4467(5) 0.088(2) Uani 1 1 d . . . . .
HS H 0.753186 0.047297 0.450880 0.132 Uiso 1 1 calc GR . . . .
HT H 0.654616 0.067680 0.392291 0.132 Uiso 1 1 calc GR . . . .
HU H 0.671406 -0.017977 0.457864 0.132 Uiso 1 1 calc GR . . . .
C20B C 0.5695(7) 0.4330(4) 0.3844(5) 0.087(2) Uani 1 1 d . . . . .
HV H 0.535302 0.471140 0.338332 0.130 Uiso 1 1 calc GR . . . .
HW H 0.642249 0.389535 0.365858 0.130 Uiso 1 1 calc GR . . . .
HX H 0.602671 0.462495 0.409966 0.130 Uiso 1 1 calc GR . . . .
C21B C 0.1604(5) 0.2347(3) 0.4687(3) 0.0418(12) Uani 1 1 d . . . . .
C22B C 0.0726(4) 0.2366(3) 0.4131(3) 0.0359(10) Uani 1 1 d . . . . .
C23B C 0.1272(5) 0.2425(3) 0.3301(3) 0.0444(12) Uani 1 1 d . . . . .
HY H 0.216885 0.247178 0.307746 0.053 Uiso 1 1 calc R . . . .
C24B C 0.0480(5) 0.2416(3) 0.2806(3) 0.0479(13) Uani 1 1 d . . . . .
HZ H 0.085436 0.244666 0.224938 0.057 Uiso 1 1 calc R . . . .
C25B C -0.0851(5) 0.2363(3) 0.3120(3) 0.0450(12) Uani 1 1 d . . . . .
H0AA H -0.136831 0.235403 0.277708 0.054 Uiso 1 1 calc R . . . .
C26B C -0.1428(4) 0.2321(3) 0.3945(3) 0.0367(11) Uani 1 1 d . . . . .
C27B C -0.0614(4) 0.2313(3) 0.4451(3) 0.0362(11) Uani 1 1 d . . . . .
H1AA H -0.098054 0.227209 0.500944 0.043 Uiso 1 1 calc R . . . .
C28B C -0.2899(5) 0.2316(3) 0.4297(3) 0.0414(11) Uani 1 1 d . . . . .
Cd1 Cd 0.26664(4) 0.39808(2) 0.92581(2) 0.04183(11) Uani 1 1 d . . . . .
Cd2 Cd 0.48240(3) 0.23896(2) 1.02794(2) 0.03966(11) Uani 1 1 d . . . . .
Cd3 Cd 0.16880(3) 0.23509(2) 0.65502(2) 0.04154(11) Uani 1 1 d . . . . .
Cd4 Cd 0.44457(3) 0.24119(2) 0.48993(2) 0.04324(12) Uani 1 1 d . . . . .
N1A N 0.2474(5) 0.5273(3) 0.9432(3) 0.0564(12) Uani 1 1 d . . . . .
N2A N 0.0477(5) 0.4908(4) 0.8905(3) 0.0697(15) Uani 1 1 d . . . . .
H2A H -0.029029 0.472222 0.932572 0.084 Uiso 1 1 calc R . . . .
N3A N 0.2892(4) 0.4167(3) 0.7871(3) 0.0497(11) Uani 1 1 d . . . . .
N1B N 0.2373(5) 0.1561(3) 0.7738(3) 0.0566(12) Uani 1 1 d . . . . .
N2B N -0.0355(5) 0.2014(4) 0.7587(4) 0.0777(17) Uani 1 1 d . . . . .
H2AA H -0.060078 0.160044 0.741252 0.093 Uiso 1 1 calc R . . A .
N3B N 0.0162(6) 0.3597(4) 0.6707(4) 0.0887(19) Uani 1 1 d . . . . .
O9 O 0.9896(6) 0.0894(3) 0.6412(3) 0.0895(15) Uani 1 1 d . . . . .
H3AA H 1.033210 0.120735 0.604991 0.134 Uiso 1 1 calc GR . . . .
O1A O 0.3575(4) 0.3667(2) 1.0375(2) 0.0495(9) Uani 1 1 d . . . . .
O2A O 0.4542(3) 0.2978(2) 0.8980(2) 0.0455(8) Uani 1 1 d . . . . .
O3A O 0.4502(4) 0.2822(2) 1.1690(2) 0.0530(9) Uani 1 1 d . . . . .
O4A O 0.6030(4) 0.1439(2) 0.9282(2) 0.0606(10) Uani 1 1 d . . . . .
O5A O 0.1593(3) 0.2914(2) 0.9949(2) 0.0529(9) Uani 1 1 d . . . . .
O6A O 0.2980(3) 0.1883(2) 1.0667(3) 0.0572(10) Uani 1 1 d . . . . .
O7A O -0.3599(3) 0.1394(2) 1.0927(2) 0.0463(9) Uani 1 1 d . . . . .
O8A O -0.2942(3) 0.2534(2) 1.0118(2) 0.0531(10) Uani 1 1 d . . . . .
O1B O 0.3701(3) 0.1539(2) 0.6072(2) 0.0469(9) Uani 1 1 d . . . . .
O2B O 0.2875(3) 0.3301(2) 0.5654(2) 0.0471(9) Uani 1 1 d . . . . .
O3B O 0.5587(4) 0.0773(3) 0.5057(3) 0.0633(11) Uani 1 1 d . . . . .
O4B O 0.4630(4) 0.3969(3) 0.4425(3) 0.0838(15) Uani 1 1 d . . . . .
O5B O 0.1087(3) 0.2210(2) 0.5445(2) 0.0483(9) Uani 1 1 d . . . . .
O6B O 0.2775(3) 0.2468(3) 0.4339(2) 0.0560(10) Uani 1 1 d . . . . .
O7B O -0.3647(3) 0.2402(3) 0.3823(2) 0.0537(10) Uani 1 1 d . . . . .
O8B O -0.3359(3) 0.2272(2) 0.5048(2) 0.0482(9) Uani 1 1 d . . . . .
C10C C -0.1215(19) 0.2788(14) 0.7886(15) 0.058(7) Uani 0.35(2) 1 d . . P A 2
H4AA H -0.207271 0.269749 0.825444 0.070 Uiso 0.35(2) 1 calc R . P A 2
H5AA H -0.073254 0.300059 0.814123 0.070 Uiso 0.35(2) 1 calc R . P A 2
C11C C -0.1381(18) 0.3321(16) 0.7071(16) 0.064(7) Uani 0.35(2) 1 d . . P A 2
H6AA H -0.212959 0.380395 0.711119 0.076 Uiso 0.35(2) 1 calc R . P A 2
H7AA H -0.151246 0.301214 0.673300 0.076 Uiso 0.35(2) 1 calc R . P A 2

loop_
_atom_site_aniso_label
_atom_site_aniso_U_11
_atom_site_aniso_U_22
_atom_site_aniso_U_33
_atom_site_aniso_U_23
_atom_site_aniso_U_13
_atom_site_aniso_U_12
C29 0.096(6) 0.079(5) 0.113(6) -0.028(5) -0.030(5) -0.026(4)
C1A 0.033(3) 0.057(3) 0.043(3) -0.025(3) -0.002(2) -0.013(2)
C2A 0.036(3) 0.060(3) 0.054(3) -0.025(3) -0.010(2) -0.008(2)
C3A 0.063(4) 0.077(4) 0.064(4) -0.037(3) -0.019(3) -0.011(3)
C4A 0.076(5) 0.075(5) 0.088(5) -0.048(4) -0.024(4) -0.011(4)
C5A 0.061(4) 0.060(4) 0.073(4) -0.037(3) -0.007(3) -0.016(3)
C6A 0.039(3) 0.054(3) 0.060(3) -0.029(3) 0.000(3) -0.011(2)
C7A 0.056(4) 0.046(3) 0.066(4) -0.023(3) 0.010(3) -0.014(3)
C8A 0.123(7) 0.041(3) 0.060(4) -0.001(3) -0.028(4) -0.002(4)
C9A 0.078(5) 0.086(5) 0.058(4) 0.003(4) -0.020(4) 0.021(4)
C10A 0.056(4) 0.100(6) 0.089(5) 0.007(4) -0.039(4) -0.013(4)
C11A 0.065(4) 0.076(4) 0.051(4) -0.001(3) -0.024(3) -0.008(3)
C12A 0.055(3) 0.062(4) 0.040(3) -0.005(3) -0.015(3) -0.025(3)
C13A 0.047(3) 0.057(3) 0.045(3) -0.017(3) -0.006(2) -0.023(3)
C14A 0.072(4) 0.077(4) 0.043(3) -0.023(3) -0.008(3) -0.032(3)
C15A 0.068(4) 0.085(5) 0.058(4) -0.044(4) 0.004(3) -0.025(4)
C16A 0.056(4) 0.065(4) 0.066(4) -0.038(3) -0.006(3) -0.013(3)
C17A 0.045(3) 0.060(3) 0.050(3) -0.022(3) -0.007(3) -0.016(3)
C18A 0.033(3) 0.065(3) 0.044(3) -0.026(3) 0.002(2) -0.016(2)
C19A 0.055(3) 0.072(4) 0.047(3) -0.012(3) -0.022(3) -0.012(3)
C20A 0.112(6) 0.066(4) 0.077(5) -0.019(4) -0.024(5) 0.002(4)
C21A 0.030(3) 0.053(3) 0.049(3) -0.023(3) -0.008(2) -0.009(2)
C22A 0.031(2) 0.038(3) 0.050(3) -0.015(2) -0.012(2) -0.009(2)
C23A 0.038(3) 0.049(3) 0.065(4) -0.015(3) -0.024(3) -0.007(2)
C24A 0.055(3) 0.043(3) 0.065(4) 0.006(3) -0.031(3) -0.012(3)
C25A 0.044(3) 0.048(3) 0.068(4) -0.006(3) -0.019(3) -0.018(2)
C26A 0.032(2) 0.038(3) 0.047(3) -0.012(2) -0.016(2) -0.006(2)
C27A 0.029(2) 0.042(3) 0.042(3) -0.011(2) -0.010(2) -0.009(2)
C28A 0.031(2) 0.046(3) 0.051(3) -0.017(2) -0.015(2) -0.009(2)
C1B 0.038(3) 0.044(3) 0.068(4) -0.014(3) -0.017(3) -0.010(2)
C2B 0.039(3) 0.054(3) 0.087(5) -0.027(3) -0.013(3) -0.012(3)
C3B 0.047(4) 0.050(4) 0.128(7) -0.036(4) -0.024(4) 0.001(3)
C4B 0.072(5) 0.040(3) 0.136(7) -0.004(4) -0.049(5) -0.005(3)
C5B 0.077(5) 0.056(4) 0.089(5) 0.009(4) -0.044(4) -0.024(3)
C6B 0.057(4) 0.051(3) 0.066(4) 0.005(3) -0.030(3) -0.026(3)
C7B 0.081(5) 0.063(4) 0.048(3) 0.008(3) -0.028(3) -0.035(4)
C8B 0.107(6) 0.092(5) 0.045(4) -0.022(4) 0.004(4) -0.036(4)
C9B 0.088(5) 0.118(7) 0.085(6) -0.053(5) 0.046(5) -0.056(5)
C10B 0.048(7) 0.087(10) 0.103(15) -0.045(9) 0.009(8) -0.032(7)
C11B 0.058(7) 0.067(7) 0.115(11) -0.044(7) 0.021(7) -0.029(6)
C12B 0.075(5) 0.058(4) 0.078(5) -0.023(4) -0.007(4) 0.015(3)
C13B 0.070(4) 0.051(3) 0.055(4) -0.019(3) -0.020(3) -0.005(3)
C14B 0.113(6) 0.048(4) 0.080(5) -0.022(4) -0.034(5) 0.016(4)
C15B 0.145(8) 0.044(4) 0.088(6) -0.006(4) -0.023(6) -0.019(5)
C16B 0.104(6) 0.050(4) 0.095(6) -0.012(4) -0.009(5) -0.021(4)
C17B 0.068(4) 0.043(3) 0.079(4) -0.006(3) -0.019(3) -0.020(3)
C18B 0.052(3) 0.049(3) 0.054(3) -0.018(3) -0.023(3) -0.013(3)
C19B 0.050(4) 0.101(5) 0.121(6) -0.071(5) 0.016(4) -0.019(4)
C20B 0.068(4) 0.073(5) 0.103(6) 0.008(4) -0.006(4) -0.036(4)
C21B 0.034(3) 0.050(3) 0.047(3) -0.019(2) -0.012(2) -0.008(2)
C22B 0.026(2) 0.043(3) 0.042(3) -0.016(2) -0.009(2) -0.0053(19)
C23B 0.028(2) 0.053(3) 0.049(3) -0.013(2) -0.002(2) -0.010(2)
C24B 0.038(3) 0.071(4) 0.033(3) -0.021(3) -0.003(2) -0.007(3)
C25B 0.041(3) 0.061(3) 0.039(3) -0.019(3) -0.012(2) -0.010(2)
C26B 0.030(2) 0.042(3) 0.042(3) -0.014(2) -0.013(2) -0.004(2)
C27B 0.033(2) 0.045(3) 0.033(2) -0.014(2) -0.009(2) -0.006(2)
C28B 0.029(2) 0.056(3) 0.042(3) -0.013(2) -0.009(2) -0.011(2)
Cd1 0.0367(2) 0.0453(2) 0.0405(2) -0.00867(17) -0.00871(16) -0.00657(16)
Cd2 0.02933(19) 0.0480(2) 0.0449(2) -0.01280(17) -0.01271(16) -0.00744(15)
Cd3 0.0334(2) 0.0511(2) 0.0437(2) -0.01879(17) -0.00430(16) -0.01125(16)
Cd4 0.02677(19) 0.0627(3) 0.0429(2) -0.01353(18) -0.00687(15) -0.01408(16)
N1A 0.071(3) 0.040(2) 0.051(3) -0.011(2) -0.010(2) -0.005(2)
N2A 0.037(3) 0.088(4) 0.058(3) 0.008(3) -0.005(2) -0.010(3)
N3A 0.045(3) 0.057(3) 0.046(3) -0.007(2) -0.016(2) -0.010(2)
N1B 0.061(3) 0.067(3) 0.044(3) -0.015(2) -0.007(2) -0.022(3)
N2B 0.052(3) 0.077(4) 0.106(5) -0.038(4) 0.013(3) -0.030(3)
N3B 0.058(3) 0.084(4) 0.088(4) -0.025(4) 0.023(3) 0.003(3)
O9 0.119(4) 0.097(4) 0.070(3) -0.004(3) -0.026(3) -0.063(3)
O1A 0.056(2) 0.048(2) 0.051(2) -0.0197(18) -0.0224(18) -0.0024(17)
O2A 0.047(2) 0.053(2) 0.0349(19) -0.0166(16) -0.0106(16) -0.0013(16)
O3A 0.060(2) 0.057(2) 0.050(2) -0.0164(19) -0.0222(19) -0.0108(18)
O4A 0.066(3) 0.055(2) 0.057(3) -0.020(2) -0.020(2) 0.0056(19)
O5A 0.039(2) 0.052(2) 0.064(2) -0.0009(19) -0.0153(18) -0.0173(17)
O6A 0.034(2) 0.062(2) 0.078(3) -0.009(2) -0.0214(19) -0.0144(17)
O7A 0.0330(18) 0.056(2) 0.055(2) -0.0080(18) -0.0160(16) -0.0170(16)
O8A 0.041(2) 0.049(2) 0.072(3) -0.0002(19) -0.0295(19) -0.0119(16)
O1B 0.0348(18) 0.052(2) 0.044(2) -0.0068(17) -0.0065(16) -0.0021(16)
O2B 0.0387(19) 0.0378(19) 0.063(2) -0.0105(17) -0.0079(17) -0.0111(15)
O3B 0.042(2) 0.071(3) 0.081(3) -0.039(2) 0.003(2) -0.0137(19)
O4B 0.058(3) 0.062(3) 0.109(4) -0.001(3) 0.006(3) -0.026(2)
O5B 0.0402(19) 0.073(2) 0.042(2) -0.0183(18) -0.0095(16) -0.0237(17)
O6B 0.0308(19) 0.095(3) 0.049(2) -0.020(2) -0.0087(16) -0.0227(19)
O7B 0.0309(18) 0.089(3) 0.049(2) -0.023(2) -0.0085(17) -0.0177(18)
O8B 0.0315(18) 0.080(3) 0.039(2) -0.0215(18) -0.0038(15) -0.0186(17)
C10C 0.028(9) 0.098(17) 0.068(15) -0.067(13) 0.006(9) -0.009(9)
C11C 0.023(9) 0.072(16) 0.105(19) -0.041(14) -0.008(10) -0.012(10)

loop_
_atom_type_symbol
_atom_type_description
_atom_type_scat_dispersion_real
_atom_type_scat_dispersion_imag
_atom_type_scat_source
C C 0.0035 0.0016 'International Tables Vol C Tables 4.2.6.8 and 6.1.1.4'
H H 0.0000 0.0000 'International Tables Vol C Tables 4.2.6.8 and 6.1.1.4'
N N 0.0065 0.0032 'International Tables Vol C Tables 4.2.6.8 and 6.1.1.4'
O O 0.0116 0.0061 'International Tables Vol C Tables 4.2.6.8 and 6.1.1.4'
Cd Cd -0.8053 1.2285 'International Tables Vol C Tables 4.2.6.8 and 6.1.1.4'

loop_
_geom_angle_atom_site_label_1
_geom_angle_atom_site_label_2
_geom_angle_atom_site_label_3
_geom_angle
_geom_angle_site_symmetry_1
_geom_angle_site_symmetry_3
_geom_angle_publ_flag
H C29 HA 109.5 . . ?
H C29 HB 109.5 . . ?
HA C29 HB 109.5 . . ?
O9 C29 H 109.5 . . ?
O9 C29 HA 109.5 . . ?
O9 C29 HB 109.5 . . ?
C6A C1A C2A 117.7(5) . . ?
O1A C1A C2A 118.3(5) . . ?
O1A C1A C6A 123.9(5) . . ?
C3A C2A C1A 120.4(5) . . ?
O3A C2A C1A 114.3(4) . . ?
O3A C2A C3A 125.3(5) . . ?
C2A C3A H3A 119.8 . . ?
C2A C3A C4A 120.5(6) . . ?
C4A C3A H3A 119.8 . . ?
C3A C4A H4A 119.5 . . ?
C5A C4A C3A 120.9(6) . . ?
C5A C4A H4A 119.5 . . ?
C4A C5A H5A 119.9 . . ?
C4A C5A C6A 120.1(6) . . ?
C6A C5A H5A 119.9 . . ?
C1A C6A C5A 120.3(6) . . ?
C1A C6A C7A 124.1(5) . . ?
C5A C6A C7A 115.6(5) . . ?
C6A C7A H7A 116.6 . . ?
N1A C7A C6A 126.9(5) . . ?
N1A C7A H7A 116.6 . . ?
H8AA C8A H8AB 108.4 . . ?
C9A C8A H8AA 110.0 . . ?
C9A C8A H8AB 110.0 . . ?
N1A C8A H8AA 110.0 . . ?
N1A C8A H8AB 110.0 . . ?
N1A C8A C9A 108.5(5) . . ?
C8A C9A H9AA 108.9 . . ?
C8A C9A H9AB 108.9 . . ?
H9AA C9A H9AB 107.7 . . ?
N2A C9A C8A 113.4(5) . . ?
N2A C9A H9AA 108.9 . . ?
N2A C9A H9AB 108.9 . . ?
H10A C10A H10B 108.0 . . ?
C11A C10A H10A 109.5 . . ?
C11A C10A H10B 109.5 . . ?
N2A C10A H10A 109.5 . . ?
N2A C10A H10B 109.5 . . ?
N2A C10A C11A 110.9(5) . . ?
C10A C11A H11A 109.7 . . ?
C10A C11A H11B 109.7 . . ?
H11A C11A H11B 108.2 . . ?
N3A C11A C10A 109.9(5) . . ?
N3A C11A H11A 109.7 . . ?
N3A C11A H11B 109.7 . . ?
C13A C12A H12A 115.8 . . ?
N3A C12A H12A 115.8 . . ?
N3A C12A C13A 128.4(5) . . ?
C14A C13A C12A 114.8(5) . . ?
C18A C13A C12A 124.3(5) . . ?
C18A C13A C14A 120.6(5) . . ?
C13A C14A H14A 119.5 . . ?
C15A C14A C13A 121.1(6) . . ?
C15A C14A H14A 119.5 . . ?
C14A C15A H15A 120.3 . . ?
C14A C15A C16A 119.4(6) . . ?
C16A C15A H15A 120.3 . . ?
C15A C16A H16A 120.0 . . ?
C17A C16A C15A 119.9(6) . . ?
C17A C16A H16A 120.1 . . ?
C16A C17A C18A 122.5(5) . . ?
C16A C17A O4A 123.0(5) . . ?
O4A C17A C18A 114.5(5) . . ?
C13A C18A C17A 116.0(5) . . ?
O2A C18A C13A 124.2(5) . . ?
O2A C18A C17A 119.9(5) . . ?
H19A C19A H19B 109.5 . . ?
H19A C19A H19C 109.5 . . ?
H19B C19A H19C 109.5 . . ?
O3A C19A H19A 109.5 . . ?
O3A C19A H19B 109.5 . . ?
O3A C19A H19C 109.5 . . ?
H20A C20A H20B 109.5 . . ?
H20A C20A H20C 109.5 . . ?
H20B C20A H20C 109.5 . . ?
O4A C20A H20A 109.5 . . ?
O4A C20A H20B 109.5 . . ?
O4A C20A H20C 109.5 . . ?
O5A C21A C22A 117.2(4) . . ?
O5A C21A O6A 127.9(5) . . ?
O6A C21A C22A 114.9(5) . . ?
C23A C22A C21A 121.0(4) . . ?
C27A C22A C21A 120.4(4) . . ?
C27A C22A C23A 118.5(4) . . ?
C22A C23A H23A 119.7 . . ?
C24A C23A C22A 120.6(5) . . ?
C24A C23A H23A 119.7 . . ?
C23A C24A H24A 119.9 . . ?
C23A C24A C25A 120.3(5) . . ?
C25A C24A H24A 119.9 . . ?
C24A C25A H25A 120.0 . . ?
C26A C25A C24A 120.1(5) . . ?
C26A C25A H25A 120.0 . . ?
C25A C26A C27A 119.5(4) . . ?
C25A C26A C28A 120.1(4) . . ?
C27A C26A C28A 120.3(4) . . ?
C22A C27A C26A 120.9(5) . . ?
C22A C27A H27A 119.5 . . ?
C26A C27A H27A 119.5 . . ?
C26A C28A Cd2 173.9(4) . 1_455 ?
O7A C28A C26A 118.4(4) . . ?
O7A C28A Cd2 59.5(2) . 1_455 ?
O8A C28A C26A 119.2(4) . . ?
O8A C28A Cd2 63.2(2) . 1_455 ?
O8A C28A O7A 122.5(4) . . ?
C6B C1B C2B 118.5(5) . . ?
O1B C1B C2B 117.9(5) . . ?
O1B C1B C6B 123.6(5) . . ?
C3B C2B C1B 120.5(7) . . ?
O3B C2B C1B 114.1(5) . . ?
O3B C2B C3B 125.5(6) . . ?
C2B C3B HC 119.8 . . ?
C2B C3B C4B 120.4(7) . . ?
C4B C3B HC 119.8 . . ?
C3B C4B HD 119.7 . . ?
C5B C4B C3B 120.6(6) . . ?
C5B C4B HD 119.7 . . ?
C4B C5B HE 119.5 . . ?
C4B C5B C6B 121.1(7) . . ?
C6B C5B HE 119.5 . . ?
C1B C6B C5B 118.9(6) . . ?
C1B C6B C7B 123.6(5) . . ?
C7B C6B C5B 117.4(6) . . ?
C6B C7B HF 115.5 . . ?
N1B C7B C6B 129.1(6) . . ?
N1B C7B HF 115.5 . . ?
HG C8B HH 108.5 . . ?
C9B C8B HG 110.1 . . ?
C9B C8B HH 110.1 . . ?
N1B C8B HG 110.1 . . ?
N1B C8B HH 110.1 . . ?
N1B C8B C9B 107.8(5) . . ?
C8B C9B HI 109.2 . . ?
C8B C9B HJ 109.2 . . ?
HI C9B HJ 107.9 . . ?
N2B C9B C8B 112.1(6) . . ?
N2B C9B HI 109.2 . . ?
N2B C9B HJ 109.2 . . ?
HK C10B HL 108.3 . . ?
C11B C10B HK 109.8 . . ?
C11B C10B HL 109.8 . . ?
C11B C10B N2B 109.3(12) . . ?
N2B C10B HK 109.8 . . ?
N2B C10B HL 109.8 . . ?
C10B C11B HM 110.4 . . ?
C10B C11B HN 110.4 . . ?
HM C11B HN 108.6 . . ?
N3B C11B C10B 106.8(12) . . ?
N3B C11B HM 110.4 . . ?
N3B C11B HN 110.4 . . ?
C13B C12B HO 115.7 . . ?
N3B C12B HO 115.7 . . ?
N3B C12B C13B 128.7(6) . . ?
C14B C13B C12B 115.6(6) . . ?
C18B C13B C12B 124.7(5) . . ?
C18B C13B C14B 119.7(6) . . ?
C13B C14B HP 119.3 . . ?
C15B C14B C13B 121.4(7) . . ?
C15B C14B HP 119.3 . . ?
C14B C15B HQ 119.8 . . ?
C14B C15B C16B 120.3(7) . . ?
C16B C15B HQ 119.8 . . ?
C15B C16B HR 120.5 . . ?
C15B C16B C17B 119.0(7) . . ?
C17B C16B HR 120.5 . . ?
C16B C17B C18B 123.5(6) . . ?
O4B C17B C16B 122.8(6) . . ?
O4B C17B C18B 113.6(5) . . ?
C13B C18B C17B 115.8(5) . . ?
O2B C18B C13B 124.7(5) . . ?
O2B C18B C17B 119.5(5) . . ?
HS C19B HT 109.5 . . ?
HS C19B HU 109.5 . . ?
HT C19B HU 109.5 . . ?
O3B C19B HS 109.5 . . ?
O3B C19B HT 109.5 . . ?
O3B C19B HU 109.5 . . ?
HV C20B HW 109.5 . . ?
HV C20B HX 109.5 . . ?
HW C20B HX 109.5 . . ?
O4B C20B HV 109.5 . . ?
O4B C20B HW 109.5 . . ?
O4B C20B HX 109.5 . . ?
O5B C21B C22B 116.8(4) . . ?
O6B C21B C22B 116.4(4) . . ?
O6B C21B O5B 126.9(5) . . ?
C23B C22B C21B 120.1(4) . . ?
C27B C22B C21B 120.4(4) . . ?
C27B C22B C23B 119.6(4) . . ?
C22B C23B HY 120.2 . . ?
C24B C23B C22B 119.6(4) . . ?
C24B C23B HY 120.2 . . ?
C23B C24B HZ 119.5 . . ?
C25B C24B C23B 121.1(5) . . ?
C25B C24B HZ 119.5 . . ?
C24B C25B H0AA 119.8 . . ?
C24B C25B C26B 120.3(5) . . ?
C26B C25B H0AA 119.8 . . ?
C25B C26B C27B 118.5(4) . . ?
C25B C26B C28B 121.6(4) . . ?
C27B C26B C28B 119.8(4) . . ?
C22B C27B C26B 120.8(4) . . ?
C22B C27B H1AA 119.6 . . ?
C26B C27B H1AA 119.6 . . ?
C26B C28B Cd4 176.4(4) . 1_455 ?
O7B C28B C26B 119.1(4) . . ?
O7B C28B Cd4 60.5(2) . 1_455 ?
O8B C28B C26B 118.7(4) . . ?
O8B C28B Cd4 61.5(2) . 1_455 ?
O8B C28B O7B 122.1(4) . . ?
N1A Cd1 Cd2 115.11(13) . . ?
N1A Cd1 N2A 71.9(2) . . ?
N1A Cd1 N3A 105.56(17) . . ?
N2A Cd1 Cd2 159.70(11) . . ?
N3A Cd1 Cd2 120.16(11) . . ?
N3A Cd1 N2A 72.82(17) . . ?
O1A Cd1 Cd2 40.55(8) . . ?
O1A Cd1 N1A 77.56(15) . . ?
O1A Cd1 N2A 133.01(16) . . ?
O1A Cd1 N3A 151.37(14) . . ?
O2A Cd1 Cd2 41.02(8) . . ?
O2A Cd1 N1A 129.71(16) . . ?
O2A Cd1 N2A 149.11(16) . . ?
O2A Cd1 N3A 79.29(14) . . ?
O2A Cd1 O1A 77.42(12) . . ?
O2A Cd1 O5A 86.11(13) . . ?
O5A Cd1 Cd2 71.28(9) . . ?
O5A Cd1 N1A 134.59(15) . . ?
O5A Cd1 N2A 90.20(15) . . ?
O5A Cd1 N3A 108.33(15) . . ?
O5A Cd1 O1A 86.51(13) . . ?
C28A Cd2 Cd1 146.72(11) 1_655 . ?
O1A Cd2 C28A 121.02(14) . 1_655 ?
O1A Cd2 Cd1 41.48(9) . . ?
O1A Cd2 O2A 78.17(12) . . ?
O1A Cd2 O4A 144.05(12) . . ?
O1A Cd2 O7A 136.53(13) . 1_655 ?
O1A Cd2 O8A 102.29(13) . 1_655 ?
O2A Cd2 C28A 122.28(14) . 1_655 ?
O2A Cd2 Cd1 40.90(8) . . ?
O2A Cd2 O4A 65.92(12) . . ?
O2A Cd2 O7A 137.86(12) . 1_655 ?
O2A Cd2 O8A 100.13(13) . 1_655 ?
O4A Cd2 C28A 79.54(14) . 1_655 ?
O4A Cd2 Cd1 104.63(9) . . ?
O6A Cd2 C28A 134.44(15) . 1_655 ?
O6A Cd2 Cd1 78.79(10) . . ?
O6A Cd2 O1A 91.27(14) . . ?
O6A Cd2 O2A 93.33(14) . . ?
O6A Cd2 O4A 92.45(14) . . ?
O6A Cd2 O7A 106.07(13) . 1_655 ?
O6A Cd2 O8A 162.53(13) . 1_655 ?
O7A Cd2 C28A 28.40(13) 1_655 1_655 ?
O7A Cd2 Cd1 175.11(8) 1_655 . ?
O7A Cd2 O4A 76.01(13) 1_655 . ?
O7A Cd2 O8A 56.47(12) 1_655 1_655 ?
O8A Cd2 C28A 28.14(13) 1_655 1_655 ?
O8A Cd2 Cd1 118.67(9) 1_655 . ?
O8A Cd2 O4A 83.05(13) 1_655 . ?
N1B Cd3 Cd4 110.38(12) . . ?
N1B Cd3 N2B 72.7(2) . . ?
N1B Cd3 N3B 113.1(2) . . ?
N1B Cd3 O5B 140.77(15) . . ?
N2B Cd3 Cd4 164.60(14) . . ?
N3B Cd3 Cd4 118.16(15) . . ?
N3B Cd3 N2B 72.1(2) . . ?
O1B Cd3 Cd4 39.35(8) . . ?
O1B Cd3 N1B 77.46(15) . . ?
O1B Cd3 N2B 132.12(16) . . ?
O1B Cd3 N3B 155.57(17) . . ?
O1B Cd3 O2B 76.97(12) . . ?
O1B Cd3 O5B 83.75(13) . . ?
O2B Cd3 Cd4 41.45(8) . . ?
O2B Cd3 N1B 119.88(15) . . ?
O2B Cd3 N2B 150.82(16) . . ?
O2B Cd3 N3B 78.74(17) . . ?
O2B Cd3 O5B 88.13(12) . . ?
O5B Cd3 Cd4 71.40(8) . . ?
O5B Cd3 N2B 96.52(18) . . ?
O5B Cd3 N3B 98.1(2) . . ?
C28B Cd4 Cd3 150.13(11) 1_655 . ?
O1B Cd4 C28B 120.49(14) . 1_655 ?
O1B Cd4 Cd3 40.05(8) . . ?
O1B Cd4 O2B 77.09(12) . . ?
O1B Cd4 O4B 136.74(15) . . ?
O1B Cd4 O7B 137.55(13) . 1_655 ?
O1B Cd4 O8B 99.15(12) . 1_655 ?
O2B Cd4 C28B 129.58(14) . 1_655 ?
O2B Cd4 Cd3 40.87(8) . . ?
O2B Cd4 O4B 63.79(13) . . ?
O2B Cd4 O7B 140.73(13) . 1_655 ?
O2B Cd4 O8B 110.66(12) . 1_655 ?
O4B Cd4 C28B 76.54(15) . 1_655 ?
O4B Cd4 Cd3 104.64(10) . . ?
O6B Cd4 C28B 132.53(14) . 1_655 ?
O6B Cd4 Cd3 77.08(9) . . ?
O6B Cd4 O1B 93.92(13) . . ?
O6B Cd4 O2B 86.66(13) . . ?
O6B Cd4 O4B 101.15(15) . . ?
O6B Cd4 O7B 104.48(13) . 1_655 ?
O6B Cd4 O8B 160.20(12) . 1_655 ?
O7B Cd4 C28B 28.13(13) 1_655 1_655 ?
O7B Cd4 Cd3 177.50(10) 1_655 . ?
O7B Cd4 O4B 77.05(14) 1_655 . ?
O7B Cd4 O8B 56.06(12) 1_655 1_655 ?
O8B Cd4 C28B 27.93(13) 1_655 1_655 ?
O8B Cd4 Cd3 122.23(8) 1_655 . ?
O8B Cd4 O4B 79.30(13) 1_655 . ?
C7A N1A C8A 117.6(5) . . ?
C7A N1A Cd1 132.5(4) . . ?
C8A N1A Cd1 109.8(4) . . ?
C9A N2A Cd1 108.2(4) . . ?
C9A N2A H2A 109.3 . . ?
C10A N2A C9A 114.6(5) . . ?
C10A N2A Cd1 106.0(4) . . ?
C10A N2A H2A 109.3 . . ?
Cd1 N2A H2A 109.3 . . ?
C11A N3A Cd1 114.6(4) . . ?
C12A N3A C11A 115.9(5) . . ?
C12A N3A Cd1 128.5(4) . . ?
C7B N1B C8B 118.8(5) . . ?
C7B N1B Cd3 130.1(4) . . ?
C8B N1B Cd3 109.3(4) . . ?
C9B N2B C10B 125.7(9) . . ?
C9B N2B Cd3 110.0(4) . . ?
C9B N2B H2AA 105.0 . . ?
C9B N2B C10C 93.6(12) . . ?
C10B N2B Cd3 104.3(6) . . ?
C10B N2B H2AA 105.0 . . ?
Cd3 N2B H2AA 105.0 . . ?
C10C N2B Cd3 109.9(9) . . ?
C11B N3B Cd3 115.5(6) . . ?
C12B N3B C11B 115.7(7) . . ?
C12B N3B Cd3 128.7(4) . . ?
C12B N3B C11C 118.8(10) . . ?
C11C N3B Cd3 103.4(9) . . ?
C29 O9 H3AA 109.5 . . ?
C1A O1A Cd1 134.7(3) . . ?
C1A O1A Cd2 124.8(3) . . ?
Cd2 O1A Cd1 97.97(13) . . ?
C18A O2A Cd1 131.8(3) . . ?
C18A O2A Cd2 125.4(3) . . ?
Cd1 O2A Cd2 98.08(12) . . ?
C2A O3A C19A 116.8(4) . . ?
C17A O4A C20A 118.6(5) . . ?
C17A O4A Cd2 114.1(3) . . ?
C20A O4A Cd2 126.8(4) . . ?
C21A O5A Cd1 134.9(3) . . ?
C21A O6A Cd2 126.9(3) . . ?
C28A O7A Cd2 92.1(3) . 1_455 ?
C28A O8A Cd2 88.7(3) . 1_455 ?
C1B O1B Cd3 134.6(3) . . ?
C1B O1B Cd4 121.7(3) . . ?
Cd4 O1B Cd3 100.60(13) . . ?
C18B O2B Cd3 133.1(3) . . ?
C18B O2B Cd4 123.3(3) . . ?
Cd3 O2B Cd4 97.68(12) . . ?
C2B O3B C19B 118.0(5) . . ?
C17B O4B C20B 117.2(5) . . ?
C17B O4B Cd4 113.7(3) . . ?
C20B O4B Cd4 128.8(4) . . ?
C21B O5B Cd3 133.2(3) . . ?
C21B O6B Cd4 129.0(3) . . ?
C28B O7B Cd4 91.4(3) . 1_455 ?
C28B O8B Cd4 90.5(3) . 1_455 ?
N2B C10C H4AA 112.5 . . ?
N2B C10C H5AA 112.5 . . ?
H4AA C10C H5AA 110.1 . . ?
C11C C10C N2B 96.1(18) . . ?
C11C C10C H4AA 112.5 . . ?
C11C C10C H5AA 112.5 . . ?
N3B C11C H6AA 111.8 . . ?
N3B C11C H7AA 111.8 . . ?
C10C C11C N3B 100.0(17) . . ?
C10C C11C H6AA 111.8 . . ?
C10C C11C H7AA 111.8 . . ?
H6AA C11C H7AA 109.5 . . ?

loop_
_geom_bond_atom_site_label_1
_geom_bond_atom_site_label_2
_geom_bond_distance
_geom_bond_site_symmetry_2
_geom_bond_publ_flag
C29 H 0.9600 . ?
C29 HA 0.9600 . ?
C29 HB 0.9600 . ?
C29 O9 1.398(8) . ?
C1A C2A 1.431(7) . ?
C1A C6A 1.408(7) . ?
C1A O1A 1.308(6) . ?
C2A C3A 1.377(7) . ?
C2A O3A 1.359(6) . ?
C3A H3A 0.9300 . ?
C3A C4A 1.391(9) . ?
C4A H4A 0.9300 . ?
C4A C5A 1.357(9) . ?
C5A H5A 0.9300 . ?
C5A C6A 1.414(7) . ?
C6A C7A 1.448(8) . ?
C7A H7A 0.9300 . ?
C7A N1A 1.276(7) . ?
C8A H8AA 0.9700 . ?
C8A H8AB 0.9700 . ?
C8A C9A 1.516(10) . ?
C8A N1A 1.457(7) . ?
C9A H9AA 0.9700 . ?
C9A H9AB 0.9700 . ?
C9A N2A 1.477(9) . ?
C10A H10A 0.9700 . ?
C10A H10B 0.9700 . ?
C10A C11A 1.514(9) . ?
C10A N2A 1.455(9) . ?
C11A H11A 0.9700 . ?
C11A H11B 0.9700 . ?
C11A N3A 1.473(7) . ?
C12A H12A 0.9300 . ?
C12A C13A 1.438(8) . ?
C12A N3A 1.290(7) . ?
C13A C14A 1.407(8) . ?
C13A C18A 1.399(7) . ?
C14A H14A 0.9300 . ?
C14A C15A 1.359(9) . ?
C15A H15A 0.9300 . ?
C15A C16A 1.387(8) . ?
C16A H16A 0.9300 . ?
C16A C17A 1.373(7) . ?
C17A C18A 1.411(7) . ?
C17A O4A 1.383(6) . ?
C18A O2A 1.306(6) . ?
C19A H19A 0.9600 . ?
C19A H19B 0.9600 . ?
C19A H19C 0.9600 . ?
C19A O3A 1.436(6) . ?
C20A H20A 0.9600 . ?
C20A H20B 0.9600 . ?
C20A H20C 0.9600 . ?
C20A O4A 1.424(7) . ?
C21A C22A 1.512(6) . ?
C21A O5A 1.251(6) . ?
C21A O6A 1.255(6) . ?
C22A C23A 1.394(7) . ?
C22A C27A 1.387(6) . ?
C23A H23A 0.9300 . ?
C23A C24A 1.373(7) . ?
C24A H24A 0.9300 . ?
C24A C25A 1.384(7) . ?
C25A H25A 0.9300 . ?
C25A C26A 1.379(7) . ?
C26A C27A 1.389(6) . ?
C26A C28A 1.493(6) . ?
C27A H27A 0.9300 . ?
C28A Cd2 2.657(5) 1_455 ?
C28A O7A 1.265(6) . ?
C28A O8A 1.253(6) . ?
C1B C2B 1.418(8) . ?
C1B C6B 1.407(8) . ?
C1B O1B 1.303(6) . ?
C2B C3B 1.382(8) . ?
C2B O3B 1.369(7) . ?
C3B HC 0.9300 . ?
C3B C4B 1.390(10) . ?
C4B HD 0.9300 . ?
C4B C5B 1.343(10) . ?
C5B HE 0.9300 . ?
C5B C6B 1.428(8) . ?
C6B C7B 1.418(9) . ?
C7B HF 0.9300 . ?
C7B N1B 1.266(8) . ?
C8B HG 0.9700 . ?
C8B HH 0.9700 . ?
C8B C9B 1.539(10) . ?
C8B N1B 1.469(8) . ?
C9B HI 0.9700 . ?
C9B HJ 0.9700 . ?
C9B N2B 1.462(10) . ?
C10B HK 0.9700 . ?
C10B HL 0.9700 . ?
C10B C11B 1.48(2) . ?
C10B N2B 1.515(15) . ?
C11B HM 0.9700 . ?
C11B HN 0.9700 . ?
C11B N3B 1.429(11) . ?
C12B HO 0.9300 . ?
C12B C13B 1.432(9) . ?
C12B N3B 1.281(8) . ?
C13B C14B 1.425(8) . ?
C13B C18B 1.397(8) . ?
C14B HP 0.9300 . ?
C14B C15B 1.349(10) . ?
C15B HQ 0.9300 . ?
C15B C16B 1.370(10) . ?
C16B HR 0.9300 . ?
C16B C17B 1.378(8) . ?
C17B C18B 1.409(8) . ?
C17B O4B 1.375(7) . ?
C18B O2B 1.304(6) . ?
C19B HS 0.9600 . ?
C19B HT 0.9600 . ?
C19B HU 0.9600 . ?
C19B O3B 1.445(7) . ?
C20B HV 0.9600 . ?
C20B HW 0.9600 . ?
C20B HX 0.9600 . ?
C20B O4B 1.429(7) . ?
C21B C22B 1.521(7) . ?
C21B O5B 1.256(6) . ?
C21B O6B 1.255(6) . ?
C22B C23B 1.383(7) . ?
C22B C27B 1.381(6) . ?
C23B HY 0.9300 . ?
C23B C24B 1.378(7) . ?
C24B HZ 0.9300 . ?
C24B C25B 1.371(7) . ?
C25B H0AA 0.9300 . ?
C25B C26B 1.385(7) . ?
C26B C27B 1.401(6) . ?
C26B C28B 1.495(6) . ?
C27B H1AA 0.9300 . ?
C28B Cd4 2.667(5) 1_455 ?
C28B O7B 1.258(6) . ?
C28B O8B 1.249(6) . ?
Cd1 Cd2 3.4106(7) . ?
Cd1 N1A 2.285(5) . ?
Cd1 N2A 2.519(5) . ?
Cd1 N3A 2.304(4) . ?
Cd1 O1A 2.281(3) . ?
Cd1 O2A 2.255(3) . ?
Cd1 O5A 2.279(3) . ?
Cd2 O1A 2.239(3) . ?
Cd2 O2A 2.261(3) . ?
Cd2 O4A 2.568(4) . ?
Cd2 O6A 2.210(3) . ?
Cd2 O7A 2.291(3) 1_655 ?
Cd2 O8A 2.372(3) 1_655 ?
Cd3 Cd4 3.4526(7) . ?
Cd3 N1B 2.297(5) . ?
Cd3 N2B 2.468(5) . ?
Cd3 N3B 2.315(6) . ?
Cd3 O1B 2.260(3) . ?
Cd3 O2B 2.280(3) . ?
Cd3 O5B 2.309(3) . ?
Cd4 O1B 2.227(3) . ?
Cd4 O2B 2.306(3) . ?
Cd4 O4B 2.605(4) . ?
Cd4 O6B 2.227(3) . ?
Cd4 O7B 2.322(3) 1_655 ?
Cd4 O8B 2.345(3) 1_655 ?
N2A H2A 0.9800 . ?
N2B H2AA 0.9800 . ?
N2B C10C 1.523(19) . ?
N3B C11C 1.72(2) . ?
O9 H3AA 0.8200 . ?
C10C H4AA 0.9700 . ?
C10C H5AA 0.9700 . ?
C10C C11C 1.47(4) . ?
C11C H6AA 0.9700 . ?
C11C H7AA 0.9700 . ?
